data_7043424
loop_
_publ_author_name
'Marti-Rujas, javier'
'Guo, Fang'
'Wang, Zhen'
'Zhang, Jinjing'
'Li, Hai Tao'
'Famulari, Antonino'

_publ_section_title
;
 Insights on the electron-donating and withdrawing effect of the
 functional groups on mechanochemical dehydrochlorination reactions
;
_journal_name_full 'Dalton Trans.'
_journal_paper_doi 10.1039/C7DT01710C
_journal_year 2017
_chemical_formula_sum 'C34 H30 Cd Cl4 F12 N2'
_chemical_formula_weight 948.80
_space_group_crystal_system monoclinic
_space_group_IT_number 14
_space_group_name_Hall '-P 2ybc'
_space_group_name_H-M_alt 'P 1 21/c 1'
_symmetry_space_group_name_Hall '-P 2ybc'
_symmetry_space_group_name_H-M 'P 1 21/c 1'
_atom_sites_solution_hydrogens difmap
_audit_creation_method SHELXL-2014/7
_audit_update_record
;
2017-06-10 deposited with the CCDC.
2017-06-23 downloaded from the CCDC.
;
_cell_angle_alpha 90
_cell_angle_beta 98.718(3)
_cell_angle_gamma 90
_cell_formula_units_Z 4
_cell_length_a 14.8842(13)
_cell_length_b 9.2600(8)
_cell_length_c 28.750(3)
_cell_measurement_reflns_used 79371
_cell_measurement_temperature 173(2)
_cell_measurement_theta_max 27.4885
_cell_measurement_theta_min 2.8815
_cell_volume 3916.8(6)
_computing_cell_refinement 'Bruker XSCANS'
_computing_data_collection 'Bruker XSCANS'
_computing_molecular_graphics 'Bruker SHELXTL'
_computing_structure_refinement 'SHELXL-2014/7 (Sheldrick, 2014)'
_computing_structure_solution 'Bruker SHELXTL'
_diffrn_ambient_temperature 173(2)
_diffrn_measured_fraction_theta_full 0.998
_diffrn_measured_fraction_theta_max 0.995
_diffrn_measurement_device_type 'Bruker P4'
_diffrn_radiation_type MoK\a
_diffrn_radiation_wavelength 0.71073
_diffrn_reflns_av_R_equivalents 0.0497
_diffrn_reflns_av_unetI/netI 0.0203
_diffrn_reflns_Laue_measured_fraction_full 0.998
_diffrn_reflns_Laue_measured_fraction_max 0.995
_diffrn_reflns_limit_h_max 19
_diffrn_reflns_limit_h_min -19
_diffrn_reflns_limit_k_max 10
_diffrn_reflns_limit_k_min -12
_diffrn_reflns_limit_l_max 37
_diffrn_reflns_limit_l_min -37
_diffrn_reflns_number 151725
_diffrn_reflns_point_group_measured_fraction_full 0.998
_diffrn_reflns_point_group_measured_fraction_max 0.995
_diffrn_reflns_theta_full 25.242
_diffrn_reflns_theta_max 27.567
_diffrn_reflns_theta_min 2.865
_diffrn_source 'fine-focus sealed tube'
_exptl_absorpt_coefficient_mu 0.915
_exptl_crystal_colour colorless
_exptl_crystal_density_diffrn 1.609
_exptl_crystal_description needle
_exptl_crystal_F_000 1888
_exptl_crystal_size_max 0.280
_exptl_crystal_size_mid 0.210
_exptl_crystal_size_min 0.170
_refine_diff_density_max 1.401
_refine_diff_density_min -0.873
_refine_diff_density_rms 0.090
_refine_ls_extinction_method none
_refine_ls_goodness_of_fit_ref 1.106
_refine_ls_hydrogen_treatment refall
_refine_ls_matrix_type full
_refine_ls_number_parameters 598
_refine_ls_number_reflns 9002
_refine_ls_number_restraints 0
_refine_ls_restrained_S_all 1.106
_refine_ls_R_factor_all 0.0549
_refine_ls_R_factor_gt 0.0438
_refine_ls_shift/su_max 0.013
_refine_ls_shift/su_mean 0.000
_refine_ls_structure_factor_coef Fsqd
_refine_ls_weighting_details 'w=1/[\s^2^(Fo^2^)+(0.0240P)^2^+13.6077P] where P=(Fo^2^+2Fc^2^)/3'
_refine_ls_weighting_scheme calc
_refine_ls_wR_factor_gt 0.0974
_refine_ls_wR_factor_ref 0.1031
_reflns_Friedel_coverage 0.000
_reflns_number_gt 7732
_reflns_number_total 9002
_reflns_threshold_expression 'I > 2\s(I)'
_cod_data_source_file c7dt01710c2.cif
_cod_data_source_block 5
_cod_database_code 7043424
_shelx_shelxl_version_number 2014/7
_shelx_space_group_comment
;
The symmetry employed for this shelxl refinement is uniquely defined
by the following loop, which should always be used as a source of
symmetry information in preference to the above space-group names.
They are only intended as comments.
;
_shelx_estimated_absorpt_t_min 0.784
_shelx_estimated_absorpt_t_max 0.860

loop_
_space_group_symop_operation_xyz
'x, y, z'
'-x, y+1/2, -z+1/2'
'-x, -y, -z'
'x, -y-1/2, z-1/2'

loop_
_atom_site_label
_atom_site_type_symbol
_atom_site_fract_x
_atom_site_fract_y
_atom_site_fract_z
_atom_site_U_iso_or_equiv
_atom_site_adp_type
_atom_site_occupancy
_atom_site_site_symmetry_order
_atom_site_calc_flag
Cd1 Cd 0.07116(2) 0.30787(3) 0.35242(2) 0.02495(7) Uani 1 1 d
Cl2 Cl 0.20901(6) 0.45949(10) 0.35913(3) 0.0354(2) Uani 1 1 d
Cl3 Cl 0.07166(6) 0.15437(9) 0.28293(3) 0.03077(18) Uani 1 1 d
Cl4 Cl -0.06278(6) 0.46661(9) 0.33192(3) 0.0335(2) Uani 1 1 d
Cl5 Cl 0.04761(7) 0.16883(10) 0.42075(3) 0.0388(2) Uani 1 1 d
F1 F -0.51175(15) 0.7793(3) 0.31986(10) 0.0540(7) Uani 1 1 d
F2 F -0.46126(19) 0.5802(3) 0.34858(14) 0.0807(11) Uani 1 1 d
F3 F -0.47120(18) 0.7619(5) 0.39355(10) 0.0843(12) Uani 1 1 d
F4 F 0.2727(6) 0.5893(7) 0.5857(2) 0.223(4) Uani 1 1 d
F5 F 0.3219(3) 0.5049(11) 0.5350(2) 0.229(5) Uani 1 1 d
F6 F 0.2313(4) 0.3970(6) 0.5611(2) 0.191(3) Uani 1 1 d
F7 F 0.58566(15) 0.5628(3) 0.20994(9) 0.0536(7) Uani 1 1 d
F8 F 0.51670(16) 0.5978(4) 0.14043(9) 0.0596(8) Uani 1 1 d
F9 F 0.56274(19) 0.7774(3) 0.18387(14) 0.0758(10) Uani 1 1 d
F10 F 0.2810(3) 1.0901(5) 0.51836(11) 0.1101(16) Uani 1 1 d
F11 F 0.4087(4) 1.1623(6) 0.50458(14) 0.142(2) Uani 1 1 d
F12 F 0.3928(3) 0.9510(5) 0.52875(11) 0.1114(16) Uani 1 1 d
N1 N 0.18653(16) 0.7439(3) 0.30035(9) 0.0168(5) Uani 1 1 d
N2 N -0.01450(16) 0.7826(3) 0.36588(9) 0.0180(5) Uani 1 1 d
C28 C 0.2688(2) 0.6671(3) 0.23326(11) 0.0220(6) Uani 1 1 d
C11 C -0.0813(2) 0.8789(4) 0.33457(12) 0.0236(6) Uani 1 1 d
C17 C -0.2211(2) 0.7309(4) 0.31154(12) 0.0261(7) Uani 1 1 d
C12 C -0.1785(2) 0.8443(4) 0.33794(11) 0.0224(6) Uani 1 1 d
C13 C -0.2265(2) 0.9227(4) 0.36720(12) 0.0265(7) Uani 1 1 d
C4 C 0.0456(2) 0.7243(3) 0.45073(11) 0.0221(6) Uani 1 1 d
C27 C 0.1790(2) 0.6805(4) 0.25071(11) 0.0242(7) Uani 1 1 d
C5 C 0.1062(3) 0.8073(4) 0.48098(13) 0.0346(8) Uani 1 1 d
C16 C -0.3087(2) 0.6922(4) 0.31644(13) 0.0309(7) Uani 1 1 d
C3 C -0.0270(2) 0.7986(4) 0.41700(11) 0.0240(6) Uani 1 1 d
C1 C 0.0913(2) 0.7800(4) 0.30775(11) 0.0197(6) Uani 1 1 d
C21 C 0.3131(2) 0.8141(4) 0.39214(13) 0.0296(7) Uani 1 1 d
C33 C 0.2888(2) 0.7619(4) 0.19881(12) 0.0284(7) Uani 1 1 d
C20 C 0.27684(19) 0.9132(4) 0.35846(11) 0.0216(6) Uani 1 1 d
C19 C 0.2516(2) 0.8699(4) 0.30782(11) 0.0220(6) Uani 1 1 d
C14 C -0.3148(2) 0.8851(4) 0.37153(12) 0.0298(8) Uani 1 1 d
C31 C 0.4353(2) 0.6523(4) 0.20185(12) 0.0274(7) Uani 1 1 d
C2 C 0.08227(19) 0.8123(4) 0.35883(10) 0.0188(6) Uani 1 1 d
C29 C 0.3318(2) 0.5624(4) 0.25089(12) 0.0264(7) Uani 1 1 d
C25 C 0.2696(2) 1.0575(4) 0.37064(13) 0.0277(7) Uani 1 1 d
C7 C 0.1782(3) 0.5918(5) 0.51428(13) 0.0355(8) Uani 1 1 d
C30 C 0.4152(2) 0.5556(4) 0.23521(12) 0.0293(7) Uani 1 1 d
C32 C 0.3725(2) 0.7548(4) 0.18319(13) 0.0303(7) Uani 1 1 d
C18 C -0.4488(2) 0.7224(5) 0.35287(15) 0.0408(9) Uani 1 1 d
C15 C -0.3547(2) 0.7675(4) 0.34700(12) 0.0283(7) Uani 1 1 d
C23 C 0.3303(3) 1.0017(5) 0.45007(13) 0.0425(10) Uani 1 1 d
C8 C 0.1191(3) 0.5082(4) 0.48427(13) 0.0338(8) Uani 1 1 d
C34 C 0.5246(2) 0.6481(4) 0.18394(15) 0.0369(9) Uani 1 1 d
C24 C 0.2964(3) 1.1017(5) 0.41655(14) 0.0388(9) Uani 1 1 d
C10 C 0.2488(3) 0.5220(6) 0.54908(17) 0.0546(12) Uani 1 1 d
C9 C 0.0519(2) 0.5739(4) 0.45277(12) 0.0287(7) Uani 1 1 d
C22 C 0.3394(3) 0.8587(5) 0.43847(14) 0.0401(9) Uani 1 1 d
C6 C 0.1720(3) 0.7411(5) 0.51309(14) 0.0412(9) Uani 1 1 d
C26 C 0.3543(4) 1.0513(7) 0.49994(18) 0.0713(17) Uani 1 1 d
H1 H 0.209(3) 0.673(5) 0.3211(14) 0.035(11) Uiso 1 1 d
H2 H -0.030(2) 0.691(4) 0.3561(12) 0.018(8) Uiso 1 1 d
H11A H -0.064(2) 0.977(4) 0.3443(11) 0.016(8) Uiso 1 1 d
H11B H -0.068(2) 0.864(4) 0.3036(12) 0.015(8) Uiso 1 1 d
H17A H -0.189(3) 0.681(5) 0.2907(15) 0.038(11) Uiso 1 1 d
H13A H -0.200(3) 0.996(5) 0.3850(14) 0.034(11) Uiso 1 1 d
H27A H 0.150(3) 0.583(4) 0.2531(13) 0.028(10) Uiso 1 1 d
H27B H 0.138(3) 0.749(4) 0.2306(13) 0.028(10) Uiso 1 1 d
H5A H 0.103(3) 0.910(5) 0.4787(14) 0.035(11) Uiso 1 1 d
H16A H -0.339(3) 0.614(5) 0.2994(14) 0.033(10) Uiso 1 1 d
H3A H -0.029(2) 0.905(4) 0.4236(12) 0.021(9) Uiso 1 1 d
H3B H -0.086(2) 0.763(4) 0.4183(12) 0.020(9) Uiso 1 1 d
H1A H 0.057(3) 0.694(5) 0.2971(14) 0.037(11) Uiso 1 1 d
H1B H 0.071(2) 0.869(4) 0.2880(12) 0.019(9) Uiso 1 1 d
H21A H 0.321(3) 0.722(5) 0.3850(15) 0.041(12) Uiso 1 1 d
H33A H 0.246(3) 0.825(4) 0.1865(14) 0.033(11) Uiso 1 1 d
H19A H 0.301(2) 0.843(4) 0.2961(12) 0.019(9) Uiso 1 1 d
H19B H 0.221(2) 0.954(4) 0.2894(12) 0.021(9) Uiso 1 1 d
H14A H -0.347(3) 0.945(4) 0.3917(14) 0.035(11) Uiso 1 1 d
H2A H 0.122(3) 0.748(4) 0.3786(13) 0.026(9) Uiso 1 1 d
H2B H 0.098(3) 0.911(4) 0.3696(13) 0.029(10) Uiso 1 1 d
H29A H 0.318(3) 0.500(4) 0.2740(14) 0.031(10) Uiso 1 1 d
H25A H 0.247(3) 1.130(5) 0.3490(14) 0.032(10) Uiso 1 1 d
H30A H 0.456(3) 0.487(5) 0.2462(14) 0.037(11) Uiso 1 1 d
H32A H 0.384(2) 0.820(4) 0.1605(13) 0.024(9) Uiso 1 1 d
H8A H 0.123(3) 0.404(5) 0.4841(15) 0.041(12) Uiso 1 1 d
H24A H 0.288(4) 1.193(6) 0.4265(19) 0.068(16) Uiso 1 1 d
H9A H 0.008(3) 0.520(4) 0.4323(13) 0.028(10) Uiso 1 1 d
H22A H 0.360(3) 0.789(4) 0.4609(14) 0.032(10) Uiso 1 1 d
H6A H 0.208(4) 0.794(6) 0.5356(19) 0.067(16) Uiso 1 1 d

loop_
_atom_site_aniso_label
_atom_site_aniso_U_11
_atom_site_aniso_U_22
_atom_site_aniso_U_33
_atom_site_aniso_U_23
_atom_site_aniso_U_13
_atom_site_aniso_U_12
Cd1 0.02605(12) 0.02018(12) 0.02844(13) 0.00298(9) 0.00356(9) -0.00066(9)
Cl2 0.0282(4) 0.0253(4) 0.0513(5) 0.0111(4) 0.0010(4) -0.0050(3)
Cl3 0.0341(4) 0.0308(4) 0.0254(4) -0.0009(3) -0.0016(3) 0.0072(3)
Cl4 0.0258(4) 0.0209(4) 0.0501(5) -0.0015(4) -0.0059(4) 0.0014(3)
Cl5 0.0586(6) 0.0255(4) 0.0351(5) 0.0060(4) 0.0161(4) -0.0037(4)
F1 0.0207(11) 0.0700(18) 0.0666(17) 0.0093(14) -0.0083(10) -0.0008(11)
F2 0.0407(15) 0.0492(17) 0.157(3) 0.026(2) 0.0298(18) -0.0051(13)
F3 0.0346(14) 0.169(4) 0.0546(17) -0.012(2) 0.0219(12) -0.0245(19)
F4 0.318(9) 0.165(5) 0.125(4) -0.063(4) -0.167(5) 0.138(6)
F5 0.075(3) 0.418(12) 0.195(6) 0.181(8) 0.020(3) 0.117(5)
F6 0.163(5) 0.130(4) 0.230(6) 0.126(5) -0.131(5) -0.044(4)
F7 0.0269(11) 0.0757(19) 0.0585(16) -0.0047(14) 0.0080(11) 0.0161(12)
F8 0.0376(13) 0.104(2) 0.0416(14) -0.0144(15) 0.0201(11) 0.0071(14)
F9 0.0444(15) 0.0501(17) 0.144(3) -0.0171(18) 0.0491(18) -0.0131(13)
F10 0.130(3) 0.157(4) 0.0411(17) -0.040(2) 0.0081(19) 0.045(3)
F11 0.189(5) 0.156(5) 0.069(2) -0.055(3) -0.021(3) -0.081(4)
F12 0.151(4) 0.130(4) 0.0382(17) -0.028(2) -0.034(2) 0.051(3)
N1 0.0146(12) 0.0177(12) 0.0183(12) -0.0018(10) 0.0031(9) 0.0009(10)
N2 0.0133(11) 0.0194(13) 0.0217(12) 0.0014(10) 0.0034(9) -0.0005(10)
C28 0.0210(14) 0.0244(16) 0.0206(14) -0.0074(12) 0.0036(11) 0.0021(12)
C11 0.0216(15) 0.0208(16) 0.0283(17) 0.0064(13) 0.0035(13) -0.0010(12)
C17 0.0207(15) 0.0297(18) 0.0275(16) -0.0029(14) 0.0021(13) 0.0058(13)
C12 0.0175(14) 0.0267(16) 0.0230(15) 0.0056(12) 0.0027(11) 0.0055(12)
C13 0.0231(16) 0.0319(18) 0.0234(16) -0.0018(14) -0.0002(12) 0.0039(14)
C4 0.0230(15) 0.0246(16) 0.0198(14) 0.0034(12) 0.0072(12) 0.0025(12)
C27 0.0205(15) 0.0323(18) 0.0197(15) -0.0085(13) 0.0028(12) -0.0006(14)
C5 0.041(2) 0.031(2) 0.0306(18) 0.0000(15) 0.0002(15) 0.0026(17)
C16 0.0223(16) 0.0315(18) 0.0362(19) 0.0004(16) -0.0037(14) 0.0019(15)
C3 0.0203(15) 0.0301(18) 0.0231(15) 0.0037(13) 0.0075(12) 0.0020(13)
C1 0.0141(13) 0.0245(16) 0.0209(14) -0.0009(12) 0.0039(11) 0.0006(12)
C21 0.0249(16) 0.0306(19) 0.0320(18) -0.0076(15) 0.0002(13) -0.0007(15)
C33 0.0260(17) 0.0311(18) 0.0281(17) 0.0006(14) 0.0046(13) 0.0074(14)
C20 0.0127(13) 0.0264(16) 0.0263(16) -0.0060(13) 0.0043(11) -0.0046(12)
C19 0.0182(14) 0.0236(16) 0.0256(16) -0.0049(13) 0.0076(12) -0.0066(12)
C14 0.0207(16) 0.046(2) 0.0235(16) 0.0011(15) 0.0043(13) 0.0110(15)
C31 0.0216(15) 0.0316(18) 0.0303(17) -0.0087(14) 0.0079(13) 0.0014(13)
C2 0.0129(13) 0.0221(15) 0.0221(15) -0.0013(12) 0.0049(11) -0.0012(12)
C29 0.0312(17) 0.0257(17) 0.0230(16) -0.0006(13) 0.0061(13) 0.0028(14)
C25 0.0212(16) 0.0268(18) 0.0349(18) -0.0086(15) 0.0027(13) -0.0010(13)
C7 0.0347(19) 0.044(2) 0.0270(18) 0.0056(16) 0.0017(15) 0.0073(17)
C30 0.0269(17) 0.0308(18) 0.0298(17) -0.0041(14) 0.0034(14) 0.0104(15)
C32 0.0308(18) 0.0326(18) 0.0298(17) 0.0025(15) 0.0121(14) 0.0032(15)
C18 0.0209(17) 0.051(3) 0.049(2) 0.0064(19) 0.0029(16) 0.0026(16)
C15 0.0159(15) 0.040(2) 0.0278(17) 0.0095(15) 0.0008(12) 0.0045(14)
C23 0.038(2) 0.059(3) 0.0287(19) -0.0194(19) -0.0005(16) -0.0010(19)
C8 0.043(2) 0.031(2) 0.0283(18) 0.0047(15) 0.0059(15) 0.0047(16)
C34 0.0269(18) 0.039(2) 0.047(2) -0.0096(17) 0.0129(16) 0.0026(16)
C24 0.0309(19) 0.043(2) 0.042(2) -0.0218(18) 0.0027(16) 0.0027(17)
C10 0.052(3) 0.061(3) 0.045(3) 0.013(2) -0.013(2) 0.012(2)
C9 0.0302(17) 0.0318(18) 0.0238(16) 0.0028(14) 0.0030(13) -0.0032(15)
C22 0.037(2) 0.049(2) 0.031(2) 0.0003(18) -0.0062(16) 0.0016(18)
C6 0.045(2) 0.045(2) 0.0302(19) -0.0003(17) -0.0083(17) 0.0011(19)
C26 0.083(4) 0.085(4) 0.038(3) -0.028(3) -0.013(3) 0.011(3)

loop_
_atom_type_symbol
_atom_type_description
_atom_type_scat_dispersion_real
_atom_type_scat_dispersion_imag
_atom_type_scat_source
C C 0.0033 0.0016 'International Tables Vol C Tables 4.2.6.8 and 6.1.1.4'
H H 0.0000 0.0000 'International Tables Vol C Tables 4.2.6.8 and 6.1.1.4'
N N 0.0061 0.0033 'International Tables Vol C Tables 4.2.6.8 and 6.1.1.4'
F F 0.0171 0.0103 'International Tables Vol C Tables 4.2.6.8 and 6.1.1.4'
Cl Cl 0.1484 0.1585 'International Tables Vol C Tables 4.2.6.8 and 6.1.1.4'
Cd Cd -0.8075 1.2024 'International Tables Vol C Tables 4.2.6.8 and 6.1.1.4'

loop_
_geom_angle_atom_site_label_1
_geom_angle_atom_site_label_2
_geom_angle_atom_site_label_3
_geom_angle
Cl5 Cd1 Cl3 111.83(3)
Cl5 Cd1 Cl2 117.40(3)
Cl3 Cd1 Cl2 106.74(3)
Cl5 Cd1 Cl4 107.39(4)
Cl3 Cd1 Cl4 104.60(3)
Cl2 Cd1 Cl4 108.10(3)
C1 N1 C19 114.0(2)
C1 N1 C27 106.3(2)
C19 N1 C27 112.5(2)
C2 N2 C3 111.9(2)
C2 N2 C11 111.4(2)
C3 N2 C11 110.5(2)
C33 C28 C29 119.7(3)
C33 C28 C27 118.9(3)
C29 C28 C27 121.4(3)
C12 C11 N2 112.7(2)
C16 C17 C12 120.0(3)
C13 C12 C17 119.4(3)
C13 C12 C11 121.2(3)
C17 C12 C11 119.4(3)
C14 C13 C12 120.4(3)
C5 C4 C9 119.5(3)
C5 C4 C3 119.1(3)
C9 C4 C3 121.3(3)
C28 C27 N1 113.6(2)
C6 C5 C4 120.1(4)
C17 C16 C15 120.0(3)
C4 C3 N2 113.5(3)
N1 C1 C2 113.8(2)
C20 C21 C22 119.8(4)
C32 C33 C28 120.0(3)
C21 C20 C25 119.9(3)
C21 C20 C19 121.0(3)
C25 C20 C19 118.9(3)
C20 C19 N1 113.9(3)
C15 C14 C13 119.5(3)
C30 C31 C32 120.8(3)
C30 C31 C34 121.3(3)
C32 C31 C34 117.9(3)
N2 C2 C1 108.6(2)
C30 C29 C28 120.1(3)
C24 C25 C20 120.2(4)
C8 C7 C6 120.9(4)
C8 C7 C10 119.9(4)
C6 C7 C10 119.2(4)
C31 C30 C29 119.8(3)
C31 C32 C33 119.6(3)
F3 C18 F2 107.8(4)
F3 C18 F1 106.1(3)
F2 C18 F1 104.5(4)
F3 C18 C15 113.0(3)
F2 C18 C15 112.7(3)
F1 C18 C15 112.2(3)
C16 C15 C14 120.5(3)
C16 C15 C18 119.5(4)
C14 C15 C18 120.0(3)
C24 C23 C22 121.1(4)
C24 C23 C26 118.2(4)
C22 C23 C26 120.6(4)
C7 C8 C9 119.6(4)
F8 C34 F9 107.0(4)
F8 C34 F7 106.0(3)
F9 C34 F7 106.2(3)
F8 C34 C31 112.2(3)
F9 C34 C31 112.3(3)
F7 C34 C31 112.7(3)
C23 C24 C25 119.5(4)
F4 C10 F5 101.1(7)
F4 C10 F6 106.3(6)
F5 C10 F6 101.8(7)
F4 C10 C7 116.1(5)
F5 C10 C7 114.0(5)
F6 C10 C7 115.7(5)
C8 C9 C4 120.2(3)
C23 C22 C21 119.5(4)
C5 C6 C7 119.7(4)
F11 C26 F12 106.7(5)
F11 C26 F10 106.2(5)
F12 C26 F10 104.2(5)
F11 C26 C23 113.3(5)
F12 C26 C23 113.8(5)
F10 C26 C23 111.9(4)

loop_
_geom_bond_atom_site_label_1
_geom_bond_atom_site_label_2
_geom_bond_distance
Cd1 Cl5 2.4183(9)
Cd1 Cl3 2.4528(9)
Cd1 Cl2 2.4695(9)
Cd1 Cl4 2.4751(9)
F1 C18 1.337(4)
F2 C18 1.333(5)
F3 C18 1.316(5)
F4 C10 1.228(7)
F5 C10 1.228(7)
F6 C10 1.247(7)
F7 C34 1.343(5)
F8 C34 1.323(5)
F9 C34 1.326(5)
F10 C26 1.333(7)
F11 C26 1.303(8)
F12 C26 1.316(7)
N1 C1 1.502(4)
N1 C19 1.511(4)
N1 C27 1.532(4)
N2 C2 1.510(4)
N2 C3 1.516(4)
N2 C11 1.524(4)
C28 C33 1.390(5)
C28 C29 1.390(5)
C28 C27 1.502(4)
C11 C12 1.499(4)
C17 C16 1.380(5)
C17 C12 1.391(5)
C12 C13 1.389(5)
C13 C14 1.384(5)
C4 C5 1.386(5)
C4 C9 1.396(5)
C4 C3 1.505(4)
C5 C6 1.384(5)
C16 C15 1.381(5)
C1 C2 1.525(4)
C21 C20 1.382(5)
C21 C22 1.393(5)
C33 C32 1.388(5)
C20 C25 1.390(5)
C20 C19 1.502(4)
C14 C15 1.381(5)
C31 C30 1.377(5)
C31 C32 1.382(5)
C31 C34 1.497(5)
C29 C30 1.386(5)
C25 C24 1.382(5)
C7 C8 1.374(6)
C7 C6 1.385(6)
C7 C10 1.485(5)
C18 C15 1.496(5)
C23 C24 1.376(6)
C23 C22 1.377(6)
C23 C26 1.496(6)
C8 C9 1.384(5)
